data_7702594
loop_
_publ_author_name
'Coleman, Karl S.'
'Green, Malcolm L. H.'
'Pascu, Sofia I.'
'Rees, Nicholas H.'
'Cowley, A. R.'
'Rees, Leigh H.'

_publ_section_title
;
 Palladium(ii) complexes with the bidentate iminophosphine ligand
 [Ph2PCH2C(Ph)\^i&#x20AC;&#x0081;N(2,6-Me2C6H3)]
;
_journal_issue 22
_journal_name_full 'Journal of the Chemical Society, Dalton Transactions'
_journal_page_first 3384
_journal_paper_doi 10.1039/b102476k
_journal_year 2001
_chemical_compound_source
;
?
;
_chemical_formula_moiety ' C54 H51 N1 P2 Pd1 '
_chemical_formula_sum 'C54 H51 N P2 Pd'
_chemical_formula_weight 882.35
_chemical_melting_point ?
_space_group_IT_number 2
_space_group_name_Hall '-P 1'
_space_group_name_H-M_alt 'P -1'
_symmetry_cell_setting triclinic
_symmetry_space_group_name_H-M 'P -1'
_atom_sites_solution_hydrogens difmap
_atom_sites_solution_primary direct
_audit_creation_date 01-14-08
_audit_creation_method CRYSTALS_ver_12-03-99
_cell_angle_alpha 99.511(5)
_cell_angle_beta 106.438(4)
_cell_angle_gamma 90.095(5)
_cell_formula_units_Z 2
_cell_length_a 11.0320(9)
_cell_length_b 12.1030(7)
_cell_length_c 17.4530(14)
_cell_measurement_reflns_used 20284
_cell_measurement_temperature 190
_cell_measurement_theta_max 27
_cell_measurement_theta_min 0
_cell_volume 2201.5(3)
_computing_cell_refinement
;
'DIP2000 software DENZO, Otwinowski & Minor, 1996'
;
_computing_data_collection 'DIP2000 software ,Xpress, MAC Science, 1989'
_computing_data_reduction
;
'DIP2000 software DENZO, Otwinowski & Minor, 1996'
;
_computing_molecular_graphics
;
CAMERON (Watkin, Prout & Pearce,  1996)
;
_computing_publication_material
;
CRYSTALS Issue 10 (Watkin, Prout, Carruthers & Betteridge, 1996)
;
_computing_structure_refinement
;
CRYSTALS Issue 10 (Watkin, Prout, Carruthers & Betteridge, 1996)
;
_computing_structure_solution 'SIR92 (Giacovazzo et al, 1992)'
_diffrn_ambient_temperature 190
_diffrn_measured_fraction_theta_max 0.748
_diffrn_measurement_device_type '  Enraf-nonius DIP2000 '
_diffrn_measurement_method \w
_diffrn_radiation_monochromator graphite
_diffrn_radiation_type 'Mo K\a'
_diffrn_radiation_wavelength 0.71069
_diffrn_reflns_av_R_equivalents 0.0264
_diffrn_reflns_limit_h_max 13
_diffrn_reflns_limit_h_min -13
_diffrn_reflns_limit_k_max 14
_diffrn_reflns_limit_k_min -13
_diffrn_reflns_limit_l_max 21
_diffrn_reflns_limit_l_min -21
_diffrn_reflns_number 20284
_diffrn_reflns_theta_max 26.48
_diffrn_reflns_theta_min 1.93
_diffrn_standards_decay_% 0.00
_diffrn_standards_interval_count 0
_diffrn_standards_interval_time 0
_diffrn_standards_number 0
_exptl_absorpt_coefficient_mu 0.532
_exptl_absorpt_correction_T_max 0.90
_exptl_absorpt_correction_T_min 0.90
_exptl_absorpt_correction_type multi-scan
_exptl_absorpt_process_details
; 
Denzo/Scalepack (Otwinowski & Minor, 1996) 
;
_exptl_crystal_colour ' orange '
_exptl_crystal_density_diffrn 1.331
_exptl_crystal_density_meas ?
_exptl_crystal_description ' block '
_exptl_crystal_F_000 914.130
_exptl_crystal_size_max 0.20
_exptl_crystal_size_mid 0.20
_exptl_crystal_size_min 0.20
_refine_diff_density_max 0.75
_refine_diff_density_min -1.12
_refine_ls_extinction_method None
_refine_ls_goodness_of_fit_ref 1.1317
_refine_ls_hydrogen_treatment mixed
_refine_ls_matrix_type full
_refine_ls_number_parameters 532
_refine_ls_number_reflns 6067
_refine_ls_R_factor_gt 0.0564
_refine_ls_shift/su_max 0.008003
_refine_ls_structure_factor_coef F
_refine_ls_weighting_details
;
Chebychev polynomial with 3 parameters, Carruthers & Watkin , 1979, 
1.94    -1.82     1.38    
;
_refine_ls_weighting_scheme calc
_refine_ls_wR_factor_ref 0.0264
_reflns_limit_h_max 13
_reflns_limit_h_min -13
_reflns_limit_k_max 13
_reflns_limit_k_min -14
_reflns_limit_l_max 21
_reflns_limit_l_min 0
_reflns_number_gt 6067
_reflns_number_total 6812
_reflns_threshold_expression >3.00\s(I)
_cod_data_source_file b102476k.txt
_cod_data_source_block compound_8
_cod_depositor_comments
;
The following automatic conversions were performed:

data item '_chemical_melting_point' value 'not measured' was changed
to '?' -- the value is undefined or not given.

data item '_symmetry_cell_setting' value 'Triclinic ' was changed to
'triclinic' in accordance with the
/home/saulius/struct/COD-crude-data/automatic-downloads/DataCite-retrospective/RSC/depositions/lib/dictionaries/cif_core.dic
dictionary named 'cif_core.dic' version 2.4.2 last updated on
2011-04-26.

data item '_exptl_crystal_density_meas' value 'not measured' was
changed to '?' -- the value is perceived as not measured.

Automatic conversion script
Id: cif_fix_values 6909 2019-04-08 15:41:33Z antanas 
;
_cod_original_cell_volume 2201.5
_cod_original_sg_symbol_H-M 'P -1 '
_cod_original_formula_sum ' C54 H51 N1 P2 Pd1 '
_cod_database_code 7702594

loop_
_symmetry_equiv_pos_as_xyz
x,y,z
-x,-y,-z

loop_
_atom_site_label
_atom_site_fract_x
_atom_site_fract_y
_atom_site_fract_z
_atom_site_U_iso_or_equiv
_atom_site_occupancy
_atom_site_adp_type
Pd1 0.18646(2) 0.25750(2) 0.767959(12) 0.0149 1.0000 Uani
P2 0.37077(6) 0.35435(6) 0.85290(4) 0.0177 1.0000 Uani
P32 0.13559(6) 0.35282(6) 0.66445(4) 0.0183 1.0000 Uani
N11 0.2173(2) 0.1623(2) 0.86114(12) 0.0203 1.0000 Uani
C3 0.5232(2) 0.3608(2) 0.83218(15) 0.0228 1.0000 Uani
C4 0.6104(3) 0.4527(3) 0.86251(16) 0.0290 1.0000 Uani
C5 0.7262(3) 0.4497(3) 0.84624(19) 0.0391 1.0000 Uani
C6 0.7587(3) 0.3560(4) 0.8018(2) 0.0440 1.0000 Uani
C7 0.6744(4) 0.2633(4) 0.7726(2) 0.0451 1.0000 Uani
C8 0.5572(3) 0.2661(3) 0.78777(18) 0.0351 1.0000 Uani
C9 0.3952(2) 0.2872(2) 0.93744(14) 0.0209 1.0000 Uani
C10 0.3143(2) 0.1986(2) 0.93089(14) 0.0204 1.0000 Uani
C12 0.1293(2) 0.0766(2) 0.85914(14) 0.0164 1.0000 Uani
C13 0.1305(2) -0.0276(2) 0.81067(14) 0.0214 1.0000 Uani
C14 0.0422(3) -0.1128(3) 0.80669(15) 0.0266 1.0000 Uani
C15 -0.0473(3) -0.0942(3) 0.84840(17) 0.0325 1.0000 Uani
C16 -0.0505(3) 0.0091(3) 0.89488(17) 0.0298 1.0000 Uani
C17 0.0375(2) 0.0975(3) 0.90064(15) 0.0227 1.0000 Uani
C18 0.0289(3) 0.2102(3) 0.94829(18) 0.0351 1.0000 Uani
C19 0.2262(3) -0.0483(3) 0.76392(15) 0.0260 1.0000 Uani
C20 0.3378(2) 0.1373(3) 1.00165(14) 0.0203 1.0000 Uani
C21 0.3495(2) 0.0221(2) 0.99368(14) 0.0206 1.0000 Uani
C22 0.3813(3) -0.0300(3) 1.06120(17) 0.0265 1.0000 Uani
C23 0.4004(3) 0.0335(3) 1.13809(17) 0.0313 1.0000 Uani
C24 0.3895(3) 0.1475(3) 1.14726(15) 0.0342 1.0000 Uani
C25 0.3577(3) 0.2008(3) 1.07947(16) 0.0271 1.0000 Uani
C26 0.3322(2) 0.4988(2) 0.88237(14) 0.0215 1.0000 Uani
C27 0.3565(3) 0.5885(3) 0.84649(16) 0.0269 1.0000 Uani
C28 0.3102(3) 0.6928(3) 0.86562(17) 0.0327 1.0000 Uani
C29 0.2390(3) 0.7095(3) 0.91973(17) 0.0386 1.0000 Uani
C30 0.2141(3) 0.6207(3) 0.95536(17) 0.0378 1.0000 Uani
C31 0.2608(3) 0.5164(3) 0.93677(16) 0.0287 1.0000 Uani
C33 0.0004(2) 0.4384(2) 0.66815(15) 0.0218 1.0000 Uani
C34 0.0117(3) 0.5133(3) 0.74007(15) 0.0258 1.0000 Uani
C35 -0.0855(3) 0.5820(3) 0.74809(18) 0.0324 1.0000 Uani
C36 -0.1964(3) 0.5756(3) 0.6851(2) 0.0369 1.0000 Uani
C37 -0.2100(3) 0.5000(3) 0.6143(2) 0.0377 1.0000 Uani
C38 -0.1116(3) 0.4319(3) 0.60548(16) 0.0288 1.0000 Uani
C39 0.2521(2) 0.4531(3) 0.65342(14) 0.0224 1.0000 Uani
C40 0.3678(3) 0.4120(3) 0.64820(18) 0.0313 1.0000 Uani
C41 0.4583(3) 0.4814(4) 0.6356(2) 0.0433 1.0000 Uani
C42 0.4331(3) 0.5911(4) 0.6274(2) 0.0477 1.0000 Uani
C43 0.3187(3) 0.6329(3) 0.63208(19) 0.0402 1.0000 Uani
C44 0.2288(3) 0.5632(3) 0.64588(17) 0.0300 1.0000 Uani
C45 0.0980(2) 0.2679(2) 0.56273(15) 0.0225 1.0000 Uani
C46 0.1116(3) 0.1538(3) 0.55276(16) 0.0289 1.0000 Uani
C47 0.0920(3) 0.0894(3) 0.47600(17) 0.0339 1.0000 Uani
C48 0.0557(3) 0.1418(3) 0.40782(16) 0.0317 1.0000 Uani
C49 0.0442(3) 0.2562(3) 0.41793(16) 0.0313 1.0000 Uani
C50 0.0663(3) 0.3208(3) 0.49456(16) 0.0291 1.0000 Uani
C51 0.0011(2) 0.1790(3) 0.71247(15) 0.0179 1.0000 Uani
C52 0.3217(5) -0.1640(5) 0.4824(3) 0.0796 1.0000 Uani
C53 0.3259(4) -0.1046(4) 0.5585(3) 0.0631 1.0000 Uani
C54 0.4412(4) -0.0733(4) 0.6145(2) 0.0529 1.0000 Uani
C55 0.5523(4) -0.0999(4) 0.5980(2) 0.0532 1.0000 Uani
C56 0.6773(4) -0.0684(5) 0.6583(3) 0.0734 1.0000 Uani
C57 0.4361(6) -0.1898(5) 0.4667(3) 0.0851 1.0000 Uani
C58 0.5466(5) -0.1610(5) 0.5221(2) 0.0684 1.0000 Uani
H511 0.017(4) 0.116(4) 0.702(2) 0.0500 1.0000 Uiso
H512 -0.054(3) 0.216(3) 0.661(2) 0.0500 1.0000 Uiso
H513 -0.036(3) 0.190(3) 0.755(2) 0.0500 1.0000 Uiso
H41 0.5890 0.5225 0.8956 0.0600 1.0000 Uiso
H51 0.7879 0.5179 0.8668 0.0471 1.0000 Uiso
H61 0.8433 0.3548 0.7898 0.0570 1.0000 Uiso
H71 0.6980 0.1932 0.7412 0.0564 1.0000 Uiso
H81 0.4954 0.1984 0.7656 0.0600 1.0000 Uiso
H91 0.4653 0.3140 0.9886 0.0600 1.0000 Uiso
H141 0.0431 -0.1891 0.7723 0.0600 1.0000 Uiso
H151 -0.1116 -0.1504 0.8445 0.0600 1.0000 Uiso
H161 -0.1162 0.0229 0.9255 0.0600 1.0000 Uiso
H181 -0.0420 0.2092 0.9741 0.0452 1.0000 Uiso
H182 0.1099 0.2343 0.9922 0.0452 1.0000 Uiso
H183 0.0111 0.2685 0.9116 0.0452 1.0000 Uiso
H191 0.2131 -0.1275 0.7328 0.0600 1.0000 Uiso
H192 0.3139 -0.0382 0.8020 0.0600 1.0000 Uiso
H193 0.2163 0.0049 0.7246 0.0600 1.0000 Uiso
H211 0.3370 -0.0245 0.9381 0.0600 1.0000 Uiso
H221 0.3897 -0.1147 1.0536 0.0600 1.0000 Uiso
H231 0.4207 -0.0045 1.1872 0.0600 1.0000 Uiso
H241 0.4068 0.1918 1.2039 0.0600 1.0000 Uiso
H251 0.3482 0.2856 1.0862 0.0600 1.0000 Uiso
H271 0.4081 0.5769 0.8069 0.0600 1.0000 Uiso
H281 0.3284 0.7571 0.8395 0.0600 1.0000 Uiso
H291 0.2077 0.7866 0.9345 0.0600 1.0000 Uiso
H301 0.1617 0.6313 0.9950 0.0600 1.0000 Uiso
H311 0.2415 0.4518 0.9624 0.0600 1.0000 Uiso
H341 0.0901 0.5156 0.7872 0.0600 1.0000 Uiso
H351 -0.0750 0.6376 0.7997 0.0600 1.0000 Uiso
H361 -0.2666 0.6276 0.6920 0.0600 1.0000 Uiso
H371 -0.2921 0.4936 0.5694 0.0600 1.0000 Uiso
H381 -0.1214 0.3787 0.5524 0.0600 1.0000 Uiso
H401 0.3847 0.3300 0.6530 0.0600 1.0000 Uiso
H411 0.5432 0.4505 0.6318 0.0509 1.0000 Uiso
H421 0.4982 0.6402 0.6174 0.0551 1.0000 Uiso
H431 0.2996 0.7151 0.6271 0.0501 1.0000 Uiso
H441 0.1451 0.5929 0.6508 0.0600 1.0000 Uiso
H461 0.1365 0.1171 0.6023 0.0600 1.0000 Uiso
H471 0.1027 0.0045 0.4691 0.0600 1.0000 Uiso
H481 0.0388 0.0968 0.3518 0.0600 1.0000 Uiso
H491 0.0173 0.2929 0.3680 0.0600 1.0000 Uiso
H501 0.0604 0.4052 0.5011 0.0600 1.0000 Uiso
H521 0.2360 -0.1837 0.4410 0.0854 1.0000 Uiso
H531 0.2451 -0.0870 0.5732 0.0718 1.0000 Uiso
H541 0.4426 -0.0268 0.6691 0.0638 1.0000 Uiso
H561 0.7481 -0.0939 0.6359 0.0793 1.0000 Uiso
H562 0.6846 -0.0987 0.7093 0.0793 1.0000 Uiso
H563 0.6882 0.0179 0.6742 0.0793 1.0000 Uiso
H571 0.4342 -0.2333 0.4099 0.0938 1.0000 Uiso
H581 0.6289 -0.1835 0.5095 0.0824 1.0000 Uiso

loop_
_atom_site_aniso_label
_atom_site_aniso_U_11
_atom_site_aniso_U_22
_atom_site_aniso_U_33
_atom_site_aniso_U_23
_atom_site_aniso_U_13
_atom_site_aniso_U_12
Pd1 0.0174(1) 0.01323(13) 0.01238(9) 0.00448(7) 0.00054(7) -0.00062(7)
P2 0.0215(3) 0.0148(4) 0.0153(3) 0.0043(3) 0.0017(2) -0.0009(3)
P32 0.0218(3) 0.0168(5) 0.0147(3) 0.0062(3) 0.0007(3) -0.0009(3)
N11 0.0248(12) 0.0185(16) 0.017(1) 0.0073(9) 0.0020(9) -0.0014(9)
C3 0.0252(14) 0.0222(19) 0.0220(12) 0.0089(11) 0.005(1) 0.0033(11)
C4 0.0277(15) 0.029(2) 0.0300(14) 0.0088(12) 0.0051(11) -0.0012(12)
C5 0.0312(16) 0.047(3) 0.0418(17) 0.0150(15) 0.0102(13) -0.0013(14)
C6 0.0371(18) 0.058(3) 0.0481(19) 0.0242(17) 0.0222(15) 0.0097(17)
C7 0.052(2) 0.039(3) 0.0548(19) 0.0121(16) 0.0288(16) 0.0181(16)
C8 0.0409(18) 0.028(2) 0.0370(16) 0.0033(13) 0.0130(13) 0.0061(14)
C9 0.0245(13) 0.0183(18) 0.0162(11) 0.006(1) -0.001(1) -0.0028(11)
C10 0.0225(13) 0.0210(18) 0.0155(11) 0.004(1) 0.001(1) 0.0034(11)
C12 0.0167(12) 0.0201(17) 0.0139(11) 0.010(1) 0.0031(9) -0.001(1)
C13 0.0248(14) 0.0220(19) 0.0144(11) 0.008(1) -0.002(1) 0.0003(11)
C14 0.0313(15) 0.0193(19) 0.0237(12) 0.0077(11) -0.0030(11) -0.0079(12)
C15 0.0288(15) 0.035(2) 0.0319(14) 0.0129(13) 0.0023(12) -0.0102(13)
C16 0.0179(13) 0.047(2) 0.0278(13) 0.0149(13) 0.0077(11) -0.0007(12)
C17 0.0194(13) 0.028(2) 0.0203(12) 0.0073(11) 0.003(1) 0.0029(11)
C18 0.0363(17) 0.038(2) 0.0334(15) 0.0036(13) 0.0148(13) 0.0114(14)
C19 0.0308(15) 0.026(2) 0.0207(12) 0.0036(11) 0.0068(11) 0.0055(12)
C20 0.0167(12) 0.026(2) 0.0170(11) 0.007(1) 0.0010(9) -0.001(1)
C21 0.0191(13) 0.0219(19) 0.0207(12) 0.0081(11) 0.003(1) 0.003(1)
C22 0.0208(14) 0.028(2) 0.0317(14) 0.0135(12) 0.0047(11) 0.0030(11)
C23 0.0299(16) 0.038(2) 0.0271(14) 0.0160(13) 0.0033(12) -0.0021(13)
C24 0.0360(16) 0.047(3) 0.0168(12) 0.0072(12) 0.0014(11) -0.0052(14)
C25 0.0325(15) 0.026(2) 0.0201(12) 0.0044(11) 0.0036(11) -0.0026(12)
C26 0.0212(13) 0.0215(18) 0.0176(11) 0.005(1) -0.002(1) 0.000(1)
C27 0.0240(14) 0.023(2) 0.0282(13) 0.0069(11) -0.0018(11) -0.0019(11)
C28 0.0355(16) 0.021(2) 0.0314(14) 0.0065(12) -0.0084(12) -0.0034(13)
C29 0.053(2) 0.020(2) 0.0294(15) -0.0017(12) -0.0061(14) 0.0117(14)
C30 0.0468(19) 0.038(3) 0.0264(14) 0.0033(13) 0.0077(13) 0.0160(15)
C31 0.0405(17) 0.022(2) 0.0217(12) 0.0024(11) 0.0060(11) 0.0081(12)
C33 0.0219(13) 0.0191(18) 0.0250(12) 0.0099(11) 0.004(1) -0.002(1)
C34 0.0264(14) 0.026(2) 0.0263(13) 0.0090(11) 0.0067(11) 0.0006(11)
C35 0.0371(17) 0.024(2) 0.0421(16) 0.0094(13) 0.0190(13) 0.0033(13)
C36 0.0256(15) 0.039(3) 0.0535(19) 0.0207(16) 0.0161(14) 0.0086(13)
C37 0.0222(15) 0.046(3) 0.0447(17) 0.0196(16) 0.0025(13) 0.0022(14)
C38 0.0220(14) 0.036(2) 0.0284(13) 0.0134(12) 0.0030(11) 0.0010(12)
C39 0.0252(14) 0.029(2) 0.0128(11) 0.0093(11) 0.001(1) -0.0048(11)
C40 0.0266(15) 0.035(2) 0.0341(15) 0.0125(13) 0.0079(12) 0.0006(13)
C41 0.0286(17) 0.053(3) 0.052(2) 0.0147(17) 0.0145(15) -0.0012(16)
C42 0.041(2) 0.053(3) 0.052(2) 0.0271(18) 0.0089(16) -0.0134(17)
C43 0.0447(19) 0.032(2) 0.0439(17) 0.0190(15) 0.0054(14) -0.0071(15)
C44 0.0361(16) 0.023(2) 0.0308(14) 0.0141(12) 0.0041(12) -0.0012(12)
C45 0.0267(14) 0.017(2) 0.0218(12) 0.0062(11) 0.003(1) -0.0009(11)
C46 0.0394(17) 0.026(2) 0.0208(12) 0.0085(11) 0.0046(11) 0.0014(12)
C47 0.0496(19) 0.026(2) 0.0249(14) 0.0058(12) 0.0080(13) -0.0022(14)
C48 0.0360(16) 0.035(2) 0.0199(13) 0.0002(12) 0.0034(11) 0.0011(13)
C49 0.0424(17) 0.030(2) 0.0196(12) 0.0094(12) 0.0036(12) 0.0047(13)
C50 0.0379(16) 0.028(2) 0.0190(12) 0.0081(12) 0.0020(11) 0.0030(13)
C51 0.0206(13) 0.0197(18) 0.0162(11) 0.0100(11) 0.006(1) 0.0022(11)
C52 0.085(4) 0.058(4) 0.074(3) 0.029(3) -0.022(3) -0.011(3)
C53 0.057(2) 0.062(4) 0.071(3) 0.035(2) 0.006(2) 0.004(2)
C54 0.064(3) 0.051(3) 0.048(2) 0.0160(17) 0.0173(18) 0.0066(19)
C55 0.067(3) 0.047(3) 0.052(2) 0.0131(17) 0.0262(19) -0.0003(19)
C56 0.068(3) 0.104(5) 0.053(2) 0.010(2) 0.027(2) -0.011(3)
C57 0.110(5) 0.065(4) 0.063(3) 0.002(2) 0.003(3) -0.000(3)
C58 0.089(3) 0.070(4) 0.049(2) 0.009(2) 0.024(2) 0.019(3)

loop_
_atom_type_symbol
_atom_type_scat_dispersion_real
_atom_type_scat_dispersion_imag
_atom_type_scat_Cromer_Mann_a1
_atom_type_scat_Cromer_Mann_b1
_atom_type_scat_Cromer_Mann_a2
_atom_type_scat_Cromer_Mann_b2
_atom_type_scat_Cromer_Mann_a3
_atom_type_scat_Cromer_Mann_b3
_atom_type_scat_Cromer_Mann_a4
_atom_type_scat_Cromer_Mann_b4
_atom_type_scat_Cromer_Mann_c
_atom_type_scat_source
'C   ' 0.0020 0.0020 2.3100 20.8439 1.0200 10.2075 1.5886 0.5687 0.8650 51.6512 0.2156 International_Tables_Vol_IV_Table_2.2B
'H   ' 0.0000 0.0000 0.4930 10.5109 0.3229 26.1257 0.1402 3.1424 0.0408 57.7997 0.0030 International_Tables_Vol_IV_Table_2.2B
'Pd  ' -1.1770 1.0070 19.3319 0.6987 15.5017 7.9893 5.2954 25.2052 0.6058 76.8986 5.2659 International_Tables_Vol_IV_Table_2.2B
'P   ' 0.0900 0.0950 6.4345 1.9067 4.1791 27.1570 1.7800 0.5260 1.4908 68.1645 1.1149 International_Tables_Vol_IV_Table_2.2B
'N   ' 0.0040 0.0030 12.2126 0.0057 3.1322 9.8933 2.0125 28.9975 1.1663 0.5826 -11.5290 International_Tables_Vol_IV_Table_2.2B

loop_
_geom_angle_atom_site_label_1
_geom_angle_atom_site_label_2
_geom_angle_atom_site_label_3
_geom_angle
_geom_angle_publ_flag
P2 Pd1 P32 102.48(3) yes
P2 Pd1 N11 82.42(6) yes
P32 Pd1 N11 174.86(7) yes
P2 Pd1 C51 167.27(7) yes
P32 Pd1 C51 83.95(7) yes
N11 Pd1 C51 90.95(9) yes
Pd1 P2 C3 126.55(9) yes
Pd1 P2 C9 100.37(9) yes
C3 P2 C9 106.04(12) yes
Pd1 P2 C26 107.75(8) yes
C3 P2 C26 106.80(13) yes
C9 P2 C26 108.12(13) yes
Pd1 P32 C33 110.95(8) yes
Pd1 P32 C39 119.87(8) yes
C33 P32 C39 103.01(13) yes
Pd1 P32 C45 115.8(1) yes
C33 P32 C45 107.18(12) yes
C39 P32 C45 98.36(12) yes
Pd1 N11 C10 117.66(18) yes
Pd1 N11 C12 121.18(15) yes
C10 N11 C12 120.2(2) yes
P2 C3 C4 123.8(2) yes
P2 C3 C8 117.6(2) yes
C4 C3 C8 118.5(3) yes
C3 C4 C5 120.3(3) yes
C3 C4 H41 120.4(3) no
C5 C4 H41 119.3(3) no
C4 C5 C6 120.8(3) yes
C4 C5 H51 119.8(4) no
C6 C5 H51 119.3(3) no
C5 C6 C7 119.6(3) yes
C5 C6 H61 120.2(4) no
C7 C6 H61 120.2(4) no
C6 C7 C8 120.0(4) yes
C6 C7 H71 120.5(4) no
C8 C7 H71 119.5(4) no
C3 C8 C7 120.8(3) yes
C3 C8 H81 119.6(3) no
C7 C8 H81 119.6(3) no
P2 C9 C10 117.06(18) yes
P2 C9 H91 121.1(2) no
C10 C9 H91 121.9(2) no
N11 C10 C9 122.0(2) yes
N11 C10 C20 120.5(2) yes
C9 C10 C20 117.5(2) yes
N11 C12 C13 118.4(2) yes
N11 C12 C17 120.6(3) yes
C13 C12 C17 120.9(2) yes
C12 C13 C14 119.1(3) yes
C12 C13 C19 120.7(2) yes
C14 C13 C19 120.2(3) yes
C13 C14 C15 120.7(3) yes
C13 C14 H141 119.7(3) no
C15 C14 H141 119.5(3) no
C14 C15 C16 120.3(3) yes
C14 C15 H151 122.2(3) no
C16 C15 H151 117.4(3) no
C15 C16 C17 120.7(3) yes
C15 C16 H161 120.4(3) no
C17 C16 H161 118.9(3) no
C12 C17 C16 118.2(3) yes
C12 C17 C18 121.9(3) yes
C16 C17 C18 119.9(3) yes
C17 C18 H181 110.6(3) no
C17 C18 H182 111.3(3) no
H181 C18 H182 108.5(3) no
C17 C18 H183 110.3(2) no
H181 C18 H183 107.9(3) no
H182 C18 H183 108.2(3) no
C13 C19 H191 109.6(3) no
C13 C19 H192 110.1(2) no
H191 C19 H192 108.8(3) no
C13 C19 H193 110.2(2) no
H191 C19 H193 108.8(2) no
H192 C19 H193 109.4(3) no
C10 C20 C21 122.7(2) yes
C10 C20 C25 118.2(3) yes
C21 C20 C25 118.9(2) yes
C20 C21 C22 121.0(3) yes
C20 C21 H211 119.8(2) no
C22 C21 H211 119.2(3) no
C21 C22 C23 119.7(3) yes
C21 C22 H221 119.3(3) no
C23 C22 H221 121.0(3) no
C22 C23 C24 120.2(3) yes
C22 C23 H231 119.9(3) no
C24 C23 H231 119.9(3) no
C23 C24 C25 120.4(3) yes
C23 C24 H241 118.5(3) no
C25 C24 H241 121.0(3) no
C20 C25 C24 119.7(3) yes
C20 C25 H251 119.8(3) no
C24 C25 H251 120.5(3) no
P2 C26 C27 124.2(2) yes
P2 C26 C31 116.7(2) yes
C27 C26 C31 118.7(3) yes
C26 C27 C28 120.3(3) yes
C26 C27 H271 119.5(3) no
C28 C27 H271 120.2(3) no
C27 C28 C29 120.6(3) yes
C27 C28 H281 119.7(3) no
C29 C28 H281 119.7(3) no
C28 C29 C30 119.4(3) yes
C28 C29 H291 120.0(3) no
C30 C29 H291 120.6(3) no
C29 C30 C31 120.2(3) yes
C29 C30 H301 120.6(3) no
C31 C30 H301 119.3(3) no
C26 C31 C30 120.8(3) yes
C26 C31 H311 119.3(3) no
C30 C31 H311 119.9(3) no
P32 C33 C34 116.53(19) yes
P32 C33 C38 124.5(2) yes
C34 C33 C38 118.9(3) yes
C33 C34 C35 120.5(3) yes
C33 C34 H341 119.8(3) no
C35 C34 H341 119.6(3) no
C34 C35 C36 120.2(3) yes
C34 C35 H351 119.8(3) no
C36 C35 H351 120.0(3) no
C35 C36 C37 119.9(3) yes
C35 C36 H361 119.0(3) no
C37 C36 H361 121.1(3) no
C36 C37 C38 120.1(3) yes
C36 C37 H371 119.6(3) no
C38 C37 H371 120.3(4) no
C33 C38 C37 120.3(3) yes
C33 C38 H381 120.2(3) no
C37 C38 H381 119.4(3) no
P32 C39 C40 117.0(2) yes
P32 C39 C44 123.9(2) yes
C40 C39 C44 119.0(3) yes
C39 C40 C41 120.3(3) yes
C39 C40 H401 119.1(3) no
C41 C40 H401 120.6(3) no
C40 C41 C42 120.0(3) yes
C40 C41 H411 119.8(4) no
C42 C41 H411 120.2(3) no
C41 C42 C43 120.4(3) yes
C41 C42 H421 119.5(4) no
C43 C42 H421 120.1(4) no
C42 C43 C44 119.3(3) yes
C42 C43 H431 121.0(3) no
C44 C43 H431 119.6(3) no
C39 C44 C43 120.9(3) yes
C39 C44 H441 118.6(3) no
C43 C44 H441 120.5(3) no
P32 C45 C46 120.63(19) yes
P32 C45 C50 119.6(2) yes
C46 C45 C50 119.5(3) yes
C45 C46 C47 121.3(3) yes
C45 C46 H461 118.7(3) no
C47 C46 H461 120.0(3) no
C46 C47 C48 119.1(3) yes
C46 C47 H471 120.8(3) no
C48 C47 H471 120.1(3) no
C47 C48 C49 119.6(3) yes
C47 C48 H481 120.5(3) no
C49 C48 H481 119.9(3) no
C48 C49 C50 121.3(3) yes
C48 C49 H491 118.7(3) no
C50 C49 H491 119.9(3) no
C45 C50 C49 119.2(3) yes
C45 C50 H501 120.4(3) no
C49 C50 H501 120.4(3) no
Pd1 C51 H511 101.1(28) no
Pd1 C51 H512 113.2(20) no
H511 C51 H512 115.4(34) no
Pd1 C51 H513 102.7(22) no
H511 C51 H513 111.8(37) no
H512 C51 H513 111.5(31) no
C53 C52 C57 117.7(4) yes
C53 C52 H521 118.4(6) no
C57 C52 H521 123.8(6) no
C52 C53 C54 119.4(5) yes
C52 C53 H531 120.3(5) no
C54 C53 H531 120.3(5) no
C53 C54 C55 122.0(4) yes
C53 C54 H541 118.3(4) no
C55 C54 H541 119.7(4) no
C54 C55 C56 122.5(4) yes
C54 C55 C58 118.0(4) yes
C56 C55 C58 119.4(4) yes
C55 C56 H561 111.7(4) no
C55 C56 H562 111.6(4) no
H561 C56 H562 109.8(5) no
C55 C56 H563 109.5(5) no
H561 C56 H563 107.2(4) no
H562 C56 H563 106.9(4) no
C52 C57 C58 122.1(5) yes
C52 C57 H571 118.5(5) no
C58 C57 H571 119.4(6) no
C55 C58 C57 120.8(5) yes
C55 C58 H581 119.0(4) no
C57 C58 H581 120.2(5) no

loop_
_geom_bond_atom_site_label_1
_geom_bond_atom_site_label_2
_geom_bond_distance
_geom_bond_publ_flag
Pd1 P2 2.3276(7) yes
Pd1 P32 2.2420(7) yes
Pd1 N11 2.097(2) yes
Pd1 C51 2.143(3) yes
P2 C3 1.821(3) yes
P2 C9 1.756(2) yes
P2 C26 1.825(3) yes
P32 C33 1.827(3) yes
P32 C39 1.836(3) yes
P32 C45 1.833(3) yes
N11 C10 1.380(3) yes
N11 C12 1.410(3) yes
C3 C4 1.399(4) yes
C3 C8 1.389(4) yes
C4 C5 1.385(4) yes
C4 H41 1.010(3) no
C5 C6 1.373(5) yes
C5 H51 1.018(4) no
C6 C7 1.386(6) yes
C6 H61 1.012(3) no
C7 C8 1.391(5) yes
C7 H71 1.008(4) no
C8 H81 1.014(3) no
C9 C10 1.363(4) yes
C9 H91 1.006(2) no
C10 C20 1.505(3) yes
C12 C13 1.399(4) yes
C12 C17 1.403(4) yes
C13 C14 1.397(4) yes
C13 C19 1.505(4) yes
C14 C15 1.382(4) yes
C14 H141 1.016(3) no
C15 C16 1.380(5) yes
C15 H151 0.962(3) no
C16 C17 1.415(4) yes
C16 H161 1.015(3) no
C17 C18 1.494(5) yes
C18 H181 1.008(3) no
C18 H182 1.005(3) no
C18 H183 1.012(3) no
C19 H191 1.008(3) no
C19 H192 1.001(3) no
C19 H193 1.000(3) no
C20 C21 1.388(4) yes
C20 C25 1.403(4) yes
C21 C22 1.386(4) yes
C21 H211 1.010(3) no
C22 C23 1.391(4) yes
C22 H221 1.020(3) no
C23 C24 1.372(5) yes
C23 H231 1.009(3) no
C24 C25 1.399(4) yes
C24 H241 1.009(3) no
C25 H251 1.023(3) no
C26 C27 1.401(4) yes
C26 C31 1.387(4) yes
C27 C28 1.388(5) yes
C27 H271 1.006(3) no
C28 C29 1.381(5) yes
C28 H281 1.011(3) no
C29 C30 1.391(5) yes
C29 H291 1.014(3) no
C30 C31 1.388(5) yes
C30 H301 1.013(3) no
C31 H311 1.013(3) no
C33 C34 1.396(4) yes
C33 C38 1.392(4) yes
C34 C35 1.382(4) yes
C34 H341 1.008(3) no
C35 C36 1.386(4) yes
C35 H351 1.008(3) no
C36 C37 1.382(5) yes
C36 H361 1.019(3) no
C37 C38 1.391(5) yes
C37 H371 1.010(3) no
C38 H381 1.015(3) no
C39 C40 1.392(4) yes
C39 C44 1.378(4) yes
C40 C41 1.391(5) yes
C40 H401 1.024(3) no
C41 C42 1.379(6) yes
C41 H411 1.024(4) no
C42 C43 1.379(5) yes
C42 H421 1.001(3) no
C43 C44 1.398(4) yes
C43 H431 1.030(4) no
C44 H441 1.012(3) no
C45 C46 1.377(5) yes
C45 C50 1.402(4) yes
C46 C47 1.393(4) yes
C46 H461 1.006(3) no
C47 C48 1.400(4) yes
C47 H471 1.025(4) no
C48 C49 1.376(5) yes
C48 H481 1.005(3) no
C49 C50 1.389(4) yes
C49 H491 1.014(3) no
C50 H501 1.013(3) no
C51 H511 0.79(4) no
C51 H512 1.09(4) no
C51 H513 0.93(4) no
C52 C53 1.391(8) yes
C52 C57 1.391(8) yes
C52 H521 1.014(5) no
C53 C54 1.374(6) yes
C53 H531 1.009(5) no
C54 C55 1.363(6) yes
C54 H541 1.021(4) no
C55 C56 1.482(6) yes
C55 C58 1.391(6) yes
C56 H561 0.996(5) no
C56 H562 1.000(4) no
C56 H563 1.033(6) no
C57 C58 1.328(7) yes
C57 H571 1.037(5) no
C58 H581 1.021(5) no
